data_7057195
loop_
_publ_author_name
'Yu, Ya-Dong'
'Meng, Ling-Bin'
'Chen, Qiu-Cheng'
'Chen, Guang-Hui'
'Huang, Xiao-Chun'

_publ_section_title
;
 Substituent regulated photoluminescent thermochromism in a rare type of
 octahedral Cu4I4 clusters
;
_journal_issue 11
_journal_name_full 'New Journal of Chemistry'
_journal_page_first 8426
_journal_paper_doi 10.1039/C8NJ00505B
_journal_volume 42
_journal_year 2018
_chemical_formula_sum 'C56 H46 Cu4 I4 N6 O2'
_chemical_formula_weight 1596.75
_chemical_name_systematic 5-LT
_space_group_IT_number 2
_space_group_name_Hall '-P 1'
_space_group_name_H-M_alt 'P -1'
_symmetry_cell_setting triclinic
_symmetry_space_group_name_Hall '-P 1'
_symmetry_space_group_name_H-M 'P -1'
_atom_sites_solution_hydrogens geom
_atom_sites_solution_primary direct
_atom_sites_solution_secondary difmap
_audit_creation_method SHELXL-97
_audit_update_record
;
2017-01-06 deposited with the CCDC.
2018-03-20 downloaded from the CCDC.
;
_cell_angle_alpha 98.4350(10)
_cell_angle_beta 92.2940(10)
_cell_angle_gamma 98.6550(10)
_cell_formula_units_Z 1
_cell_length_a 8.3723(2)
_cell_length_b 9.5464(2)
_cell_length_c 16.9481(4)
_cell_measurement_reflns_used 9948
_cell_measurement_temperature 100(2)
_cell_measurement_theta_max 68.31
_cell_measurement_theta_min 5.06
_cell_volume 1322.00(5)
_computing_cell_refinement 'Bruker SAINT'
_computing_data_collection 'Bruker APEX2'
_computing_data_reduction 'Bruker SAINT'
_computing_molecular_graphics 'Bruker SHELXTL'
_computing_publication_material 'Bruker SHELXTL'
_computing_structure_refinement 'SHELXL-97 (Sheldrick, 1997)'
_computing_structure_solution 'SHELXS-97 (Sheldrick, 1990)'
_diffrn_ambient_temperature 100(2)
_diffrn_measured_fraction_theta_full 0.993
_diffrn_measured_fraction_theta_max 0.993
_diffrn_measurement_device_type 'Bruker APEX-II CCD'
_diffrn_measurement_method '\f and \w scans'
_diffrn_radiation_monochromator graphite
_diffrn_radiation_source 'fine-focus sealed tube'
_diffrn_radiation_type CuK\a
_diffrn_radiation_wavelength 1.54178
_diffrn_reflns_av_R_equivalents 0.0389
_diffrn_reflns_av_sigmaI/netI 0.0322
_diffrn_reflns_limit_h_max 10
_diffrn_reflns_limit_h_min -9
_diffrn_reflns_limit_k_max 11
_diffrn_reflns_limit_k_min -11
_diffrn_reflns_limit_l_max 20
_diffrn_reflns_limit_l_min -20
_diffrn_reflns_number 20972
_diffrn_reflns_theta_full 68.30
_diffrn_reflns_theta_max 68.30
_diffrn_reflns_theta_min 5.06
_diffrn_standards_decay_% 'not available'
_diffrn_standards_interval_count 'not available'
_diffrn_standards_interval_time 'not available'
_diffrn_standards_number 'not available'
_exptl_absorpt_coefficient_mu 20.529
_exptl_absorpt_correction_T_max 0.1049
_exptl_absorpt_correction_T_min 0.0285
_exptl_absorpt_correction_type multi-scan
_exptl_absorpt_process_details none
_exptl_crystal_colour 'dark yellow'
_exptl_crystal_density_diffrn 2.006
_exptl_crystal_density_method 'not measured'
_exptl_crystal_description sheet
_exptl_crystal_F_000 768
_exptl_crystal_preparation ', Luminescent'
_exptl_crystal_recrystallization_method 'Re-crystallisation from solvent'
_exptl_crystal_size_max 0.60
_exptl_crystal_size_mid 0.40
_exptl_crystal_size_min 0.20
_refine_diff_density_max 1.016
_refine_diff_density_min -1.645
_refine_diff_density_rms 0.145
_refine_ls_extinction_method none
_refine_ls_goodness_of_fit_ref 1.042
_refine_ls_hydrogen_treatment mixed
_refine_ls_matrix_type full
_refine_ls_number_parameters 325
_refine_ls_number_reflns 4816
_refine_ls_number_restraints 0
_refine_ls_restrained_S_all 1.042
_refine_ls_R_factor_all 0.0315
_refine_ls_R_factor_gt 0.0298
_refine_ls_shift/su_max 0.002
_refine_ls_shift/su_mean 0.000
_refine_ls_structure_factor_coef Fsqd
_refine_ls_weighting_details 'calc w=1/[\s^2^(Fo^2^)+(0.0443P)^2^+5.5077P] where P=(Fo^2^+2Fc^2^)/3'
_refine_ls_weighting_scheme calc
_refine_ls_wR_factor_gt 0.0832
_refine_ls_wR_factor_ref 0.0842
_reflns_number_gt 4565
_reflns_number_total 4816
_reflns_threshold_expression >2sigma(I)
_cod_data_source_file c8nj00505b2.cif
_cod_data_source_block 1_CCDC7
_cod_depositor_comments 'Adding full bibliography for 7057188--7057196.cif.'
_cod_original_sg_symbol_H-M p-1
_cod_database_code 7057195

loop_
_symmetry_equiv_pos_as_xyz
'x, y, z'
'-x, -y, -z'

loop_
_atom_site_label
_atom_site_type_symbol
_atom_site_fract_x
_atom_site_fract_y
_atom_site_fract_z
_atom_site_U_iso_or_equiv
_atom_site_adp_type
_atom_site_occupancy
_atom_site_symmetry_multiplicity
_atom_site_calc_flag
_atom_site_refinement_flags
I2 I 0.18240(3) 0.48412(3) 0.643739(15) 0.01392(9) Uani 1 1 d .
I1 I 0.67019(3) 0.46347(3) 0.587617(14) 0.01186(9) Uani 1 1 d .
Cu2 Cu 0.35593(8) 0.36200(7) 0.54070(4) 0.01927(16) Uani 1 1 d .
Cu1 Cu 0.42453(9) 0.63128(8) 0.58668(5) 0.02711(18) Uani 1 1 d .
N2 N 0.4506(4) 0.1757(4) 0.4141(2) 0.0127(7) Uani 1 1 d .
N3 N -0.0073(4) -0.1208(4) 0.6515(2) 0.0141(7) Uani 1 1 d .
N1 N 0.3565(4) 0.1693(4) 0.4774(2) 0.0122(7) Uani 1 1 d .
C1 C -0.1026(6) -0.1773(5) 0.7148(3) 0.0214(10) Uani 1 1 d .
H1A H -0.1402 -0.2779 0.6989 0.032 Uiso 1 1 calc R
H1B H -0.1936 -0.1278 0.7231 0.032 Uiso 1 1 calc R
H1C H -0.0357 -0.1627 0.7636 0.032 Uiso 1 1 calc R
C5 C 0.1545(5) 0.0719(5) 0.6046(2) 0.0150(9) Uani 1 1 d .
H5 H 0.1998 0.1684 0.6122 0.018 Uiso 1 1 calc R
C11 C 0.5412(5) -0.1317(5) 0.2692(3) 0.0162(9) Uani 1 1 d .
H11 H 0.4926 -0.2057 0.2945 0.019 Uiso 1 1 calc R
C15 C 0.5950(6) 0.1191(5) 0.2580(3) 0.0178(9) Uani 1 1 d .
H15 H 0.5809 0.2134 0.2749 0.021 Uiso 1 1 calc R
C6 C 0.0586(6) 0.0193(5) 0.6608(3) 0.0165(9) Uani 1 1 d .
H6 H 0.0387 0.0809 0.7058 0.020 Uiso 1 1 calc R
C10 C 0.5255(5) 0.0107(4) 0.2987(3) 0.0124(8) Uani 1 1 d .
C2 C 0.0168(5) -0.2110(5) 0.5858(3) 0.0152(9) Uani 1 1 d .
H2 H -0.0310 -0.3068 0.5794 0.018 Uiso 1 1 calc R
C3 C 0.1117(5) -0.1624(5) 0.5280(3) 0.0151(9) Uani 1 1 d .
H3 H 0.1276 -0.2259 0.4830 0.018 Uiso 1 1 calc R
C13 C 0.7037(6) -0.0529(5) 0.1648(3) 0.0209(10) Uani 1 1 d .
H13 H 0.7657 -0.0733 0.1215 0.025 Uiso 1 1 calc R
C12 C 0.6283(6) -0.1631(5) 0.2028(3) 0.0198(9) Uani 1 1 d .
H12 H 0.6367 -0.2579 0.1835 0.024 Uiso 1 1 calc R
C14 C 0.6847(6) 0.0878(5) 0.1925(3) 0.0221(10) Uani 1 1 d .
H14 H 0.7327 0.1615 0.1668 0.027 Uiso 1 1 calc R
C7 C 0.2882(5) 0.0310(4) 0.4753(2) 0.0114(8) Uani 1 1 d .
C8 C 0.3368(5) -0.0522(5) 0.4083(3) 0.0140(8) Uani 1 1 d .
H8 H 0.3070 -0.1504 0.3921 0.017 Uiso 1 1 calc R
C4 C 0.1847(5) -0.0186(4) 0.5360(2) 0.0122(8) Uani 1 1 d .
C9 C 0.4388(5) 0.0426(4) 0.3714(2) 0.0122(8) Uani 1 1 d .
O1 O -0.0293(4) 0.2966(4) 0.1190(2) 0.0294(8) Uani 1 1 d .
C24 C 0.2938(6) 0.4172(5) 0.1644(3) 0.0174(9) Uani 1 1 d .
H24 H 0.2177 0.4434 0.1998 0.021 Uiso 1 1 calc R
C19 C -0.2033(7) 0.1394(6) -0.1179(3) 0.0317(12) Uani 1 1 d .
H19 H -0.2916 0.0671 -0.1323 0.038 Uiso 1 1 calc R
C26 C 0.5718(6) 0.4092(5) 0.1355(3) 0.0217(10) Uani 1 1 d .
H26 H 0.6812 0.4280 0.1520 0.026 Uiso 1 1 calc R
C23 C 0.2436(6) 0.3462(5) 0.0873(3) 0.0176(9) Uani 1 1 d .
C22 C 0.0615(6) 0.3551(5) -0.0760(3) 0.0208(10) Uani 1 1 d .
H22 H 0.1500 0.4274 -0.0622 0.025 Uiso 1 1 calc R
C17 C 0.0016(6) 0.2727(5) -0.0193(3) 0.0182(9) Uani 1 1 d .
C27 C 0.5222(6) 0.3418(6) 0.0587(3) 0.0249(11) Uani 1 1 d .
H27 H 0.5991 0.3177 0.0232 0.030 Uiso 1 1 calc R
C16 C 0.0655(6) 0.3047(5) 0.0666(3) 0.0196(10) Uani 1 1 d .
C20 C -0.1418(6) 0.2225(6) -0.1733(3) 0.0304(12) Uani 1 1 d .
H20 H -0.1894 0.2059 -0.2251 0.036 Uiso 1 1 calc R
C18 C -0.1323(6) 0.1646(6) -0.0405(3) 0.0254(11) Uani 1 1 d .
H18 H -0.1737 0.1096 -0.0028 0.031 Uiso 1 1 calc R
C21 C -0.0104(6) 0.3299(6) -0.1528(3) 0.0249(11) Uani 1 1 d .
H21 H 0.0297 0.3852 -0.1906 0.030 Uiso 1 1 calc R
C25 C 0.4574(6) 0.4487(5) 0.1879(3) 0.0208(10) Uani 1 1 d .
H25 H 0.4907 0.4965 0.2390 0.025 Uiso 1 1 calc R
C28 C 0.3603(6) 0.3099(5) 0.0341(3) 0.0235(10) Uani 1 1 d .
H28 H 0.3284 0.2644 -0.0177 0.028 Uiso 1 1 calc R

loop_
_atom_site_aniso_label
_atom_site_aniso_U_11
_atom_site_aniso_U_22
_atom_site_aniso_U_33
_atom_site_aniso_U_23
_atom_site_aniso_U_13
_atom_site_aniso_U_12
I2 0.01248(15) 0.01470(15) 0.01467(15) 0.00239(10) 0.00364(10) 0.00158(11)
I1 0.01055(15) 0.01128(14) 0.01318(14) 0.00152(10) 0.00054(10) 0.00038(10)
Cu2 0.0179(4) 0.0152(3) 0.0222(3) -0.0026(3) 0.0048(3) -0.0008(3)
Cu1 0.0266(4) 0.0189(4) 0.0350(4) 0.0047(3) 0.0071(3) -0.0012(3)
N2 0.0130(18) 0.0102(17) 0.0140(17) 0.0011(14) 0.0007(14) 0.0000(14)
N3 0.0125(19) 0.0151(18) 0.0143(17) 0.0067(14) -0.0014(14) -0.0024(14)
N1 0.0130(18) 0.0107(17) 0.0125(17) 0.0010(13) 0.0001(13) 0.0013(14)
C1 0.021(3) 0.025(2) 0.016(2) 0.0063(19) 0.0024(18) -0.004(2)
C5 0.017(2) 0.012(2) 0.014(2) 0.0030(17) -0.0031(17) -0.0003(17)
C11 0.018(2) 0.013(2) 0.017(2) 0.0002(17) -0.0016(17) 0.0000(17)
C15 0.020(2) 0.014(2) 0.019(2) 0.0043(17) 0.0040(18) -0.0008(18)
C6 0.019(2) 0.016(2) 0.012(2) 0.0008(17) -0.0020(17) -0.0014(18)
C10 0.007(2) 0.011(2) 0.017(2) 0.0011(16) -0.0025(16) -0.0021(16)
C2 0.011(2) 0.013(2) 0.021(2) 0.0054(17) -0.0033(17) -0.0026(17)
C3 0.013(2) 0.014(2) 0.018(2) 0.0017(17) 0.0009(17) 0.0033(17)
C13 0.020(2) 0.025(2) 0.016(2) -0.0014(18) 0.0047(18) 0.000(2)
C12 0.020(2) 0.015(2) 0.021(2) -0.0033(18) 0.0022(18) -0.0015(18)
C14 0.024(3) 0.021(2) 0.021(2) 0.0064(19) 0.0040(19) -0.003(2)
C7 0.011(2) 0.0108(19) 0.0121(19) 0.0017(15) -0.0015(15) 0.0011(16)
C8 0.014(2) 0.013(2) 0.015(2) 0.0023(16) -0.0032(16) 0.0019(17)
C4 0.010(2) 0.013(2) 0.014(2) 0.0032(16) -0.0046(16) 0.0030(16)
C9 0.013(2) 0.012(2) 0.0124(19) 0.0032(16) -0.0019(16) 0.0019(16)
O1 0.0184(18) 0.049(2) 0.0190(17) 0.0093(16) 0.0043(14) -0.0065(16)
C24 0.018(2) 0.020(2) 0.015(2) 0.0058(17) 0.0058(17) 0.0029(19)
C19 0.020(3) 0.041(3) 0.028(3) -0.006(2) -0.001(2) -0.002(2)
C26 0.018(2) 0.024(2) 0.023(2) 0.0076(19) -0.0004(18) 0.000(2)
C23 0.018(2) 0.019(2) 0.015(2) 0.0061(17) 0.0000(17) -0.0005(18)
C22 0.018(2) 0.027(2) 0.017(2) 0.0043(19) 0.0019(18) 0.003(2)
C17 0.013(2) 0.024(2) 0.017(2) 0.0012(18) 0.0025(17) 0.0035(19)
C27 0.018(3) 0.035(3) 0.022(2) 0.001(2) 0.0063(19) 0.006(2)
C16 0.019(2) 0.022(2) 0.017(2) 0.0059(18) 0.0003(18) -0.0023(19)
C20 0.021(3) 0.050(3) 0.019(2) -0.002(2) -0.0041(19) 0.010(2)
C18 0.021(3) 0.031(3) 0.023(2) 0.002(2) 0.0010(19) 0.000(2)
C21 0.024(3) 0.036(3) 0.015(2) 0.004(2) 0.0025(19) 0.007(2)
C25 0.027(3) 0.021(2) 0.013(2) 0.0046(18) -0.0030(18) -0.001(2)
C28 0.022(3) 0.031(3) 0.017(2) 0.001(2) 0.0012(18) 0.004(2)

loop_
_atom_type_symbol
_atom_type_description
_atom_type_scat_dispersion_real
_atom_type_scat_dispersion_imag
_atom_type_scat_source
C C 0.0181 0.0091 'International Tables Vol C Tables 4.2.6.8 and 6.1.1.4'
Cu Cu -1.9646 0.5888 'International Tables Vol C Tables 4.2.6.8 and 6.1.1.4'
I I -0.3257 6.8362 'International Tables Vol C Tables 4.2.6.8 and 6.1.1.4'
N N 0.0311 0.0180 'International Tables Vol C Tables 4.2.6.8 and 6.1.1.4'
O O 0.0492 0.0322 'International Tables Vol C Tables 4.2.6.8 and 6.1.1.4'
H H 0.0000 0.0000 'International Tables Vol C Tables 4.2.6.8 and 6.1.1.4'

loop_
_geom_angle_atom_site_label_1
_geom_angle_atom_site_label_2
_geom_angle_atom_site_label_3
_geom_angle
_geom_angle_site_symmetry_1
_geom_angle_site_symmetry_3
Cu2 I2 Cu1 59.01(2) . .
Cu2 I1 Cu1 55.11(2) . .
Cu2 I1 Cu2 83.03(2) . 2_666
Cu1 I1 Cu2 60.46(2) . 2_666
Cu2 I1 Cu1 60.67(2) . 2_666
Cu1 I1 Cu1 85.97(2) . 2_666
Cu2 I1 Cu1 50.684(19) 2_666 2_666
N1 Cu2 Cu1 160.25(11) . .
N1 Cu2 I2 138.45(11) . .
Cu1 Cu2 I2 60.80(2) . .
N1 Cu2 I1 105.23(11) . .
Cu1 Cu2 I1 64.12(2) . .
I2 Cu2 I1 107.32(2) . .
N1 Cu2 Cu1 67.30(11) . 2_666
Cu1 Cu2 Cu1 92.96(3) . 2_666
I2 Cu2 Cu1 151.95(3) . 2_666
I1 Cu2 Cu1 64.63(2) . 2_666
N1 Cu2 I1 101.10(10) . 2_666
Cu1 Cu2 I1 65.68(2) . 2_666
I2 Cu2 I1 99.87(2) . 2_666
I1 Cu2 I1 96.97(2) . 2_666
Cu1 Cu2 I1 57.10(2) 2_666 2_666
N2 Cu1 Cu2 153.95(11) 2_666 .
N2 Cu1 I2 145.82(11) 2_666 .
Cu2 Cu1 I2 60.19(2) . .
N2 Cu1 I1 101.75(11) 2_666 .
Cu2 Cu1 I1 60.77(2) . .
I2 Cu1 I1 104.45(3) . .
N2 Cu1 Cu2 67.15(11) 2_666 2_666
Cu2 Cu1 Cu2 87.04(3) . 2_666
I2 Cu1 Cu2 145.75(3) . 2_666
I1 Cu1 Cu2 62.44(2) . 2_666
N2 Cu1 I1 101.44(11) 2_666 2_666
Cu2 Cu1 I1 63.64(2) . 2_666
I2 Cu1 I1 98.22(2) . 2_666
I1 Cu1 I1 94.03(2) . 2_666
Cu2 Cu1 I1 54.70(2) 2_666 2_666
C9 N2 N1 108.9(3) . .
C9 N2 Cu1 137.8(3) . 2_666
N1 N2 Cu1 113.2(3) . 2_666
C2 N3 C6 120.5(4) . .
C2 N3 C1 119.4(4) . .
C6 N3 C1 120.1(4) . .
C7 N1 N2 107.8(3) . .
C7 N1 Cu2 140.1(3) . .
N2 N1 Cu2 112.0(3) . .
N3 C1 H1A 109.5 . .
N3 C1 H1B 109.5 . .
H1A C1 H1B 109.5 . .
N3 C1 H1C 109.5 . .
H1A C1 H1C 109.5 . .
H1B C1 H1C 109.5 . .
C6 C5 C4 120.5(4) . .
C6 C5 H5 119.8 . .
C4 C5 H5 119.8 . .
C12 C11 C10 120.8(4) . .
C12 C11 H11 119.6 . .
C10 C11 H11 119.6 . .
C10 C15 C14 120.6(4) . .
C10 C15 H15 119.7 . .
C14 C15 H15 119.7 . .
N3 C6 C5 120.9(4) . .
N3 C6 H6 119.6 . .
C5 C6 H6 119.6 . .
C15 C10 C11 118.4(4) . .
C15 C10 C9 121.6(4) . .
C11 C10 C9 120.0(4) . .
N3 C2 C3 120.4(4) . .
N3 C2 H2 119.8 . .
C3 C2 H2 119.8 . .
C2 C3 C4 120.9(4) . .
C2 C3 H3 119.5 . .
C4 C3 H3 119.5 . .
C14 C13 C12 119.2(4) . .
C14 C13 H13 120.4 . .
C12 C13 H13 120.4 . .
C11 C12 C13 120.2(4) . .
C11 C12 H12 119.9 . .
C13 C12 H12 119.9 . .
C13 C14 C15 120.7(4) . .
C13 C14 H14 119.7 . .
C15 C14 H14 119.7 . .
N1 C7 C8 109.2(4) . .
N1 C7 C4 123.6(4) . .
C8 C7 C4 127.2(4) . .
C9 C8 C7 105.3(4) . .
C9 C8 H8 127.3 . .
C7 C8 H8 127.3 . .
C5 C4 C3 116.8(4) . .
C5 C4 C7 122.7(4) . .
C3 C4 C7 120.5(4) . .
N2 C9 C8 108.8(4) . .
N2 C9 C10 123.3(4) . .
C8 C9 C10 127.9(4) . .
C25 C24 C23 119.9(4) . .
C25 C24 H24 120.1 . .
C23 C24 H24 120.1 . .
C20 C19 C18 119.6(5) . .
C20 C19 H19 120.2 . .
C18 C19 H19 120.2 . .
C25 C26 C27 119.6(5) . .
C25 C26 H26 120.2 . .
C27 C26 H26 120.2 . .
C24 C23 C28 119.3(4) . .
C24 C23 C16 118.0(4) . .
C28 C23 C16 122.6(4) . .
C21 C22 C17 120.2(5) . .
C21 C22 H22 119.9 . .
C17 C22 H22 119.9 . .
C22 C17 C18 119.4(4) . .
C22 C17 C16 122.1(4) . .
C18 C17 C16 118.2(4) . .
C28 C27 C26 120.9(5) . .
C28 C27 H27 119.6 . .
C26 C27 H27 119.6 . .
O1 C16 C17 119.2(4) . .
O1 C16 C23 120.5(4) . .
C17 C16 C23 120.3(4) . .
C19 C20 C21 120.8(5) . .
C19 C20 H20 119.6 . .
C21 C20 H20 119.6 . .
C19 C18 C17 120.0(5) . .
C19 C18 H18 120.0 . .
C17 C18 H18 120.0 . .
C22 C21 C20 120.0(5) . .
C22 C21 H21 120.0 . .
C20 C21 H21 120.0 . .
C26 C25 C24 120.4(4) . .
C26 C25 H25 119.8 . .
C24 C25 H25 119.8 . .
C27 C28 C23 119.9(4) . .
C27 C28 H28 120.1 . .
C23 C28 H28 120.1 . .

loop_
_geom_bond_atom_site_label_1
_geom_bond_atom_site_label_2
_geom_bond_distance
_geom_bond_site_symmetry_2
I2 Cu2 2.5759(7) .
I2 Cu1 2.5916(8) .
I1 Cu2 2.7079(7) .
I1 Cu1 2.7917(8) .
I1 Cu2 2.9475(7) 2_666
I1 Cu1 2.9977(8) 2_666
Cu2 N1 1.990(4) .
Cu2 Cu1 2.5451(10) .
Cu2 Cu1 2.8924(10) 2_666
Cu2 I1 2.9475(7) 2_666
Cu1 N2 1.979(4) 2_666
Cu1 Cu2 2.8924(10) 2_666
Cu1 I1 2.9977(8) 2_666
N2 C9 1.355(5) .
N2 N1 1.360(5) .
N2 Cu1 1.979(4) 2_666
N3 C2 1.346(6) .
N3 C6 1.352(6) .
N3 C1 1.479(6) .
N1 C7 1.352(5) .
C1 H1A 0.9600 .
C1 H1B 0.9600 .
C1 H1C 0.9600 .
C5 C6 1.372(6) .
C5 C4 1.398(6) .
C5 H5 0.9300 .
C11 C12 1.386(6) .
C11 C10 1.405(6) .
C11 H11 0.9300 .
C15 C10 1.395(6) .
C15 C14 1.387(7) .
C15 H15 0.9300 .
C6 H6 0.9300 .
C10 C9 1.472(6) .
C2 C3 1.374(6) .
C2 H2 0.9300 .
C3 C4 1.401(6) .
C3 H3 0.9300 .
C13 C14 1.390(7) .
C13 C12 1.398(7) .
C13 H13 0.9300 .
C12 H12 0.9300 .
C14 H14 0.9300 .
C7 C8 1.398(6) .
C7 C4 1.458(6) .
C8 C9 1.385(6) .
C8 H8 0.9300 .
O1 C16 1.219(6) .
C24 C25 1.387(7) .
C24 C23 1.398(6) .
C24 H24 0.9300 .
C19 C20 1.383(8) .
C19 C18 1.391(7) .
C19 H19 0.9300 .
C26 C25 1.387(7) .
C26 C27 1.383(7) .
C26 H26 0.9300 .
C23 C28 1.403(7) .
C23 C16 1.497(7) .
C22 C21 1.385(7) .
C22 C17 1.391(7) .
C22 H22 0.9300 .
C17 C18 1.401(7) .
C17 C16 1.501(6) .
C27 C28 1.378(7) .
C27 H27 0.9300 .
C20 C21 1.380(8) .
C20 H20 0.9300 .
C18 H18 0.9300 .
C21 H21 0.9300 .
C25 H25 0.9300 .
C28 H28 0.9300 .

loop_
_geom_torsion_atom_site_label_1
_geom_torsion_atom_site_label_2
_geom_torsion_atom_site_label_3
_geom_torsion_atom_site_label_4
_geom_torsion
_geom_torsion_site_symmetry_1
_geom_torsion_site_symmetry_4
Cu1 I2 Cu2 N1 -174.23(16) . .
Cu1 I2 Cu2 I1 45.73(3) . .
Cu1 I2 Cu2 Cu1 -22.59(7) . 2_666
Cu1 I2 Cu2 I1 -54.82(2) . 2_666
Cu1 I1 Cu2 N1 162.19(11) . .
Cu2 I1 Cu2 N1 103.55(11) 2_666 .
Cu1 I1 Cu2 N1 55.12(11) 2_666 .
Cu2 I1 Cu2 Cu1 -58.64(2) 2_666 .
Cu1 I1 Cu2 Cu1 -107.07(3) 2_666 .
Cu1 I1 Cu2 I2 -44.01(2) . .
Cu2 I1 Cu2 I2 -102.65(3) 2_666 .
Cu1 I1 Cu2 I2 -151.08(3) 2_666 .
Cu1 I1 Cu2 Cu1 107.07(3) . 2_666
Cu2 I1 Cu2 Cu1 48.43(2) 2_666 2_666
Cu1 I1 Cu2 I1 58.64(2) . 2_666
Cu2 I1 Cu2 I1 0.0 2_666 2_666
Cu1 I1 Cu2 I1 -48.43(2) 2_666 2_666
N1 Cu2 Cu1 N2 -8.6(4) . 2_666
I2 Cu2 Cu1 N2 -177.3(3) . 2_666
I1 Cu2 Cu1 N2 52.2(2) . 2_666
Cu1 Cu2 Cu1 N2 -7.7(2) 2_666 2_666
I1 Cu2 Cu1 N2 -59.3(2) 2_666 2_666
N1 Cu2 Cu1 I2 168.6(3) . .
I1 Cu2 Cu1 I2 -130.55(2) . .
Cu1 Cu2 Cu1 I2 169.58(3) 2_666 .
I1 Cu2 Cu1 I2 117.90(2) 2_666 .
N1 Cu2 Cu1 I1 -60.8(3) . .
I2 Cu2 Cu1 I1 130.55(2) . .
Cu1 Cu2 Cu1 I1 -59.869(19) 2_666 .
I1 Cu2 Cu1 I1 -111.54(2) 2_666 .
N1 Cu2 Cu1 Cu2 -1.0(3) . 2_666
I2 Cu2 Cu1 Cu2 -169.58(3) . 2_666
I1 Cu2 Cu1 Cu2 59.869(19) . 2_666
Cu1 Cu2 Cu1 Cu2 0.0 2_666 2_666
I1 Cu2 Cu1 Cu2 -51.674(17) 2_666 2_666
N1 Cu2 Cu1 I1 50.7(3) . 2_666
I2 Cu2 Cu1 I1 -117.90(2) . 2_666
I1 Cu2 Cu1 I1 111.54(2) . 2_666
Cu1 Cu2 Cu1 I1 51.674(17) 2_666 2_666
Cu2 I2 Cu1 N2 177.9(2) . 2_666
Cu2 I2 Cu1 I1 -43.22(2) . .
Cu2 I2 Cu1 Cu2 18.72(6) . 2_666
Cu2 I2 Cu1 I1 53.14(2) . 2_666
Cu2 I1 Cu1 N2 -159.24(11) . 2_666
Cu2 I1 Cu1 N2 -56.22(11) 2_666 2_666
Cu1 I1 Cu1 N2 -102.58(11) 2_666 2_666
Cu2 I1 Cu1 Cu2 103.02(3) 2_666 .
Cu1 I1 Cu1 Cu2 56.67(2) 2_666 .
Cu2 I1 Cu1 I2 42.90(2) . .
Cu2 I1 Cu1 I2 145.93(3) 2_666 .
Cu1 I1 Cu1 I2 99.57(3) 2_666 .
Cu2 I1 Cu1 Cu2 -103.02(3) . 2_666
Cu1 I1 Cu1 Cu2 -46.358(19) 2_666 2_666
Cu2 I1 Cu1 I1 -56.67(2) . 2_666
Cu2 I1 Cu1 I1 46.358(19) 2_666 2_666
Cu1 I1 Cu1 I1 0.0 2_666 2_666
C9 N2 N1 C7 1.2(4) . .
Cu1 N2 N1 C7 -174.9(3) 2_666 .
C9 N2 N1 Cu2 -176.8(3) . .
Cu1 N2 N1 Cu2 7.0(3) 2_666 .
Cu1 Cu2 N1 C7 179.2(3) . .
I2 Cu2 N1 C7 -15.9(5) . .
I1 Cu2 N1 C7 124.7(4) . .
Cu1 Cu2 N1 C7 178.1(5) 2_666 .
I1 Cu2 N1 C7 -134.9(4) 2_666 .
Cu1 Cu2 N1 N2 -3.7(5) . .
I2 Cu2 N1 N2 161.22(19) . .
I1 Cu2 N1 N2 -58.2(3) . .
Cu1 Cu2 N1 N2 -4.8(2) 2_666 .
I1 Cu2 N1 N2 42.2(3) 2_666 .
C2 N3 C6 C5 -1.6(6) . .
C1 N3 C6 C5 176.5(4) . .
C4 C5 C6 N3 0.7(7) . .
C14 C15 C10 C11 -3.4(7) . .
C14 C15 C10 C9 176.0(4) . .
C12 C11 C10 C15 2.2(6) . .
C12 C11 C10 C9 -177.2(4) . .
C6 N3 C2 C3 1.4(6) . .
C1 N3 C2 C3 -176.7(4) . .
N3 C2 C3 C4 -0.2(6) . .
C10 C11 C12 C13 0.8(7) . .
C14 C13 C12 C11 -2.5(7) . .
C12 C13 C14 C15 1.3(7) . .
C10 C15 C14 C13 1.7(7) . .
N2 N1 C7 C8 -1.2(5) . .
Cu2 N1 C7 C8 176.0(3) . .
N2 N1 C7 C4 177.2(4) . .
Cu2 N1 C7 C4 -5.7(7) . .
N1 C7 C8 C9 0.7(5) . .
C4 C7 C8 C9 -177.6(4) . .
C6 C5 C4 C3 0.5(6) . .
C6 C5 C4 C7 -178.7(4) . .
C2 C3 C4 C5 -0.7(6) . .
C2 C3 C4 C7 178.5(4) . .
N1 C7 C4 C5 -3.8(6) . .
C8 C7 C4 C5 174.3(4) . .
N1 C7 C4 C3 177.0(4) . .
C8 C7 C4 C3 -5.0(6) . .
N1 N2 C9 C8 -0.8(5) . .
Cu1 N2 C9 C8 174.0(3) 2_666 .
N1 N2 C9 C10 -179.9(4) . .
Cu1 N2 C9 C10 -5.2(7) 2_666 .
C7 C8 C9 N2 0.0(5) . .
C7 C8 C9 C10 179.1(4) . .
C15 C10 C9 N2 -15.6(6) . .
C11 C10 C9 N2 163.8(4) . .
C15 C10 C9 C8 165.5(4) . .
C11 C10 C9 C8 -15.2(6) . .
C25 C24 C23 C28 -1.2(7) . .
C25 C24 C23 C16 175.5(4) . .
C21 C22 C17 C18 -0.3(7) . .
C21 C22 C17 C16 -174.3(4) . .
C25 C26 C27 C28 -1.7(8) . .
C22 C17 C16 O1 138.3(5) . .
C18 C17 C16 O1 -35.7(7) . .
C22 C17 C16 C23 -41.6(7) . .
C18 C17 C16 C23 144.3(5) . .
C24 C23 C16 O1 -19.7(7) . .
C28 C23 C16 O1 156.9(5) . .
C24 C23 C16 C17 160.3(4) . .
C28 C23 C16 C17 -23.2(7) . .
C18 C19 C20 C21 0.2(8) . .
C20 C19 C18 C17 -0.5(8) . .
C22 C17 C18 C19 0.6(7) . .
C16 C17 C18 C19 174.8(5) . .
C17 C22 C21 C20 -0.1(7) . .
C19 C20 C21 C22 0.1(8) . .
C27 C26 C25 C24 1.9(7) . .
C23 C24 C25 C26 -0.4(7) . .
C26 C27 C28 C23 0.1(8) . .
C24 C23 C28 C27 1.3(7) . .
C16 C23 C28 C27 -175.2(5) . .
